data_1524458
loop_
_publ_author_name
'Gryniv, I.A.'
'Grin', Yu.'
'Godovanec, O.I.'
'Lapunova, R.V.'
'Yarmolyuk, Ya.P.'

_publ_section_title
;
 Homogeneity range of compounds with Th Mn12 type structure in the rare
 earth-gallium-iron systems
;
_journal_name_full
;
Dopovidi Akademii Nauk Ukrains'koi RSR, Seriya A: Fiziko-Matematichni Ta 
Tekhnichni Nauki
;
_journal_page_first 75
_journal_page_last 78
_journal_volume 45
_journal_year 1983
_chemical_formula_sum 'Fe5.1 Ga6.9 Sm'
_space_group_IT_number 139
_symmetry_space_group_name_Hall '-I 4 2'
_symmetry_space_group_name_H-M 'I 4/m m m'
_cell_angle_alpha 90
_cell_angle_beta 90
_cell_angle_gamma 90
_cell_formula_units_Z 2
_cell_length_a 8.671
_cell_length_b 8.671
_cell_length_c 5.09
_cell_volume 382.698
_citation_journal_id_ASTM DNUNDU
_cod_data_source_file Gryniv_DNUNDU_1983_1921.cif
_cod_data_source_block Fe5.1Ga6.9Sm1
_cod_original_cell_volume 382.6979
_cod_original_formula_sum 'Fe5.1 Ga6.9 Sm1'
_cod_database_code 1524458

loop_
_symmetry_equiv_pos_as_xyz
x,y,z
-y,x,z
-x,-y,z
y,-x,z
x,-y,-z
y,x,-z
-x,y,-z
-y,-x,-z
-x,-y,-z
y,-x,-z
x,y,-z
-y,x,-z
-x,y,z
-y,-x,z
x,-y,z
y,x,z
x+1/2,y+1/2,z+1/2
-y+1/2,x+1/2,z+1/2
-x+1/2,-y+1/2,z+1/2
y+1/2,-x+1/2,z+1/2
x+1/2,-y+1/2,-z+1/2
y+1/2,x+1/2,-z+1/2
-x+1/2,y+1/2,-z+1/2
-y+1/2,-x+1/2,-z+1/2
-x+1/2,-y+1/2,-z+1/2
y+1/2,-x+1/2,-z+1/2
x+1/2,y+1/2,-z+1/2
-y+1/2,x+1/2,-z+1/2
-x+1/2,y+1/2,z+1/2
-y+1/2,-x+1/2,z+1/2
x+1/2,-y+1/2,z+1/2
y+1/2,x+1/2,z+1/2

loop_
_atom_site_label
_atom_site_type_symbol
_atom_site_fract_x
_atom_site_fract_y
_atom_site_fract_z
_atom_site_occupancy
_atom_site_U_iso_or_equiv
Ga2 Ga 0.336 0 0 0.86 0.0
Fe3 Fe 0.285 0.5 0 0.14 0.0
Ga3 Ga 0.285 0.5 0 0.86 0.0
Fe1 Fe 0.25 0.25 0.25 1 0.0
Sm1 Sm 0 0 0 1 0.0
Fe2 Fe 0.336 0 0 0.14 0.0
